data_7205018
loop_
_publ_author_name
'Vande Velde, Christophe M. L.'
'Blockhuys, Frank'
'Alsenoy, Christian Van'
'Lenstra, Albert T. H.'
'Geise, Herman J.'

_publ_section_title
;
 Structural effects influencing cis--trans isomerisation in methoxy and
 cyano substituted stilbene derivativesElectronic supplementary
 information (ESI) available: Cartesian coordinates for the calculated
 geometries of 1--3 and (E)- and (Z)-stilbene. See
 http://www.rsc.org/suppdata/p2/b2/b201623k/
;
_journal_issue 7
_journal_name_full 'Journal of the Chemical Society, Perkin Transactions 2'
_journal_page_first 1345
_journal_paper_doi 10.1039/b201623k
_journal_year 2002
_chemical_formula_moiety C17H15NO2
_chemical_formula_sum 'C17 H15 N O2'
_chemical_formula_weight 265.30
_chemical_melting_point 378.1(10)
_chemical_name_systematic
; 
(Z)-1-cyano-1,2-bis(2-methoxyphenyl)ethene
;
_space_group_IT_number 61
_symmetry_cell_setting orthorhombic
_symmetry_space_group_name_Hall '-P 2ac 2ab'
_symmetry_space_group_name_H-M 'P b c a'
_atom_sites_solution_hydrogens geom
_atom_sites_solution_primary direct
_atom_sites_solution_secondary difmap
_audit_creation_method SHELXL-97
_cell_angle_alpha 90.00
_cell_angle_beta 90.00
_cell_angle_gamma 90.00
_cell_formula_units_Z 8
_cell_length_a 7.2179(15)
_cell_length_b 14.926(3)
_cell_length_c 26.015(4)
_cell_measurement_reflns_used 25
_cell_measurement_temperature 293(2)
_cell_measurement_theta_max 17
_cell_measurement_theta_min 13
_cell_volume 2802.7(9)
_computing_cell_refinement CAD4_(Enraf-Nonius,_1977)
_computing_data_collection CAD4_(Enraf-Nonius,_1977)
_computing_data_reduction process_MolEN_(Fair,_1990)
_computing_molecular_graphics 'PLATON (A.L. Spek, 2001)'
_computing_structure_refinement 'SHELXL-97 (Sheldrick, 1997)'
_computing_structure_solution 'SHELXS-97 (Sheldrick, 1990)'
_diffrn_ambient_temperature 293(2)
_diffrn_measured_fraction_theta_full 1.000
_diffrn_measured_fraction_theta_max 1.000
_diffrn_measurement_device_type Enraf_Nonius_CAD4
_diffrn_measurement_method \w/2\q
_diffrn_radiation_monochromator graphite
_diffrn_radiation_source 'fine-focus sealed tube'
_diffrn_radiation_type MoK\a
_diffrn_radiation_wavelength 0.71073
_diffrn_reflns_av_R_equivalents 0.0000
_diffrn_reflns_av_sigmaI/netI 0.0173
_diffrn_reflns_limit_h_max 10
_diffrn_reflns_limit_h_min 0
_diffrn_reflns_limit_k_max 20
_diffrn_reflns_limit_k_min 0
_diffrn_reflns_limit_l_max 36
_diffrn_reflns_limit_l_min 0
_diffrn_reflns_number 16292
_diffrn_reflns_theta_full 29.96
_diffrn_reflns_theta_max 29.96
_diffrn_reflns_theta_min 1.57
_diffrn_standards_decay_% 0.00
_diffrn_standards_interval_time 120
_diffrn_standards_number 3
_exptl_absorpt_coefficient_mu 0.083
_exptl_absorpt_correction_type none
_exptl_crystal_colour 'light yellow'
_exptl_crystal_density_diffrn 1.257
_exptl_crystal_density_method 'not measured'
_exptl_crystal_description needle
_exptl_crystal_F_000 1120
_exptl_crystal_size_max 0.50
_exptl_crystal_size_mid 0.20
_exptl_crystal_size_min 0.20
_refine_diff_density_max 0.259
_refine_diff_density_min -0.285
_refine_diff_density_rms 0.054
_refine_ls_extinction_method none
_refine_ls_goodness_of_fit_ref 1.164
_refine_ls_hydrogen_treatment mixed
_refine_ls_matrix_type full
_refine_ls_number_parameters 241
_refine_ls_number_reflns 4073
_refine_ls_number_restraints 0
_refine_ls_restrained_S_all 1.164
_refine_ls_R_factor_all 0.1222
_refine_ls_R_factor_gt 0.0764
_refine_ls_shift/su_max 0.016
_refine_ls_shift/su_mean 0.002
_refine_ls_structure_factor_coef Fsqd
_refine_ls_weighting_details 'calc w=1/[\s^2^(Fo^2^)+(0.0154P)^2^+3.3712P] where P=(Fo^2^+2Fc^2^)/3'
_refine_ls_weighting_scheme calc
_refine_ls_wR_factor_gt 0.1233
_refine_ls_wR_factor_ref 0.1527
_reflns_number_gt 2760
_reflns_number_total 4073
_reflns_threshold_expression >2sigma(I)
_cod_data_source_file b201623k.txt
_cod_data_source_block cbmpe
_cod_depositor_comments
;
The following automatic conversions were performed:

'_chemical_melting_point' value '104-106C' was changed to '378.1(10)'
- it was converted from degrees Celsius(C) to Kelvins(K), the average
value was taken and precision was estimated.

Automatic conversion script
Id: cif_fix_values 1569 2011-02-09 13:29:24Z adriana 
;
_cod_original_sg_symbol_H-M 'P b c a    '
_cod_database_code 7205018

loop_
_symmetry_equiv_pos_as_xyz
'x, y, z'
'-x+1/2, -y, z+1/2'
'x+1/2, -y+1/2, -z'
'-x, y+1/2, -z+1/2'
'-x, -y, -z'
'x-1/2, y, -z-1/2'
'-x-1/2, y-1/2, z'
'x, -y-1/2, z-1/2'

loop_
_atom_site_label
_atom_site_type_symbol
_atom_site_fract_x
_atom_site_fract_y
_atom_site_fract_z
_atom_site_U_iso_or_equiv
_atom_site_adp_type
_atom_site_occupancy
_atom_site_symmetry_multiplicity
_atom_site_calc_flag
_atom_site_refinement_flags
_atom_site_disorder_assembly
_atom_site_disorder_group
C7 C 0.1810(3) 0.14048(16) 0.37705(8) 0.0381(5) Uani 1 1 d . . .
O9B O 0.4070(3) 0.26182(12) 0.32623(7) 0.0558(5) Uani 1 1 d . . .
C1A C -0.0236(3) 0.12184(16) 0.45479(9) 0.0393(5) Uani 1 1 d . . .
C8 C 0.1387(3) 0.10374(17) 0.42311(9) 0.0390(5) Uani 1 1 d . . .
C1B C 0.3446(3) 0.11213(16) 0.34636(8) 0.0378(5) Uani 1 1 d . . .
C2A C -0.0029(4) 0.12344(17) 0.50853(9) 0.0445(6) Uani 1 1 d . . .
O9A O 0.1725(3) 0.10765(14) 0.52547(7) 0.0561(5) Uani 1 1 d . . .
C2B C 0.4538(4) 0.17409(17) 0.31963(9) 0.0420(5) Uani 1 1 d . . .
C6B C 0.3925(4) 0.02198(18) 0.34325(10) 0.0463(6) Uani 1 1 d . . .
N12 N -0.0263(4) 0.26410(18) 0.33851(10) 0.0664(7) Uani 1 1 d . . .
C6A C -0.2004(4) 0.13547(19) 0.43452(11) 0.0488(6) Uani 1 1 d . . .
C3A C -0.1526(5) 0.1428(2) 0.54002(11) 0.0552(7) Uani 1 1 d . . .
C3B C 0.6019(4) 0.1452(2) 0.28995(10) 0.0515(7) Uani 1 1 d . . .
C4B C 0.6444(4) 0.0549(2) 0.28752(10) 0.0571(8) Uani 1 1 d . . .
C11 C 0.0656(4) 0.20979(18) 0.35605(9) 0.0453(6) Uani 1 1 d . . .
C4A C -0.3240(4) 0.1572(2) 0.51831(13) 0.0633(8) Uani 1 1 d . . .
C10A C 0.2009(6) 0.1048(3) 0.57965(12) 0.0688(10) Uani 1 1 d . . .
C5A C -0.3502(4) 0.1528(2) 0.46599(13) 0.0608(8) Uani 1 1 d . . .
C5B C 0.5429(4) -0.0065(2) 0.31463(11) 0.0550(7) Uani 1 1 d . . .
C10B C 0.4952(6) 0.3272(2) 0.29497(13) 0.0628(8) Uani 1 1 d . . .
10A1 H 0.179(5) 0.167(3) 0.5953(13) 0.094(13) Uiso 1 1 d . . .
10A2 H 0.329(5) 0.081(2) 0.5837(12) 0.079(11) Uiso 1 1 d . . .
H5B H 0.569(4) -0.069(2) 0.3137(11) 0.067(9) Uiso 1 1 d . . .
10B1 H 0.633(6) 0.327(2) 0.3035(13) 0.098(13) Uiso 1 1 d . . .
H3B H 0.674(4) 0.189(2) 0.2725(11) 0.066(9) Uiso 1 1 d . . .
H8 H 0.233(4) 0.0619(17) 0.4368(9) 0.046(7) Uiso 1 1 d . . .
H6B H 0.319(4) -0.0196(17) 0.3616(10) 0.048(7) Uiso 1 1 d . . .
10B2 H 0.481(5) 0.311(2) 0.2593(13) 0.078(10) Uiso 1 1 d . . .
H6A H -0.218(4) 0.1302(19) 0.3974(11) 0.065(9) Uiso 1 1 d . . .
10B3 H 0.436(4) 0.387(2) 0.3028(12) 0.073(10) Uiso 1 1 d . . .
H5A H -0.477(5) 0.160(2) 0.4517(13) 0.086(11) Uiso 1 1 d . . .
H3A H -0.129(4) 0.147(2) 0.5770(12) 0.067(9) Uiso 1 1 d . . .
10A3 H 0.119(5) 0.059(2) 0.5957(12) 0.079(11) Uiso 1 1 d . . .
H4B H 0.749(5) 0.035(2) 0.2666(11) 0.077(10) Uiso 1 1 d . . .
H4A H -0.427(4) 0.170(2) 0.5415(11) 0.067(9) Uiso 1 1 d . . .

loop_
_atom_site_aniso_label
_atom_site_aniso_U_11
_atom_site_aniso_U_22
_atom_site_aniso_U_33
_atom_site_aniso_U_23
_atom_site_aniso_U_13
_atom_site_aniso_U_12
C7 0.0385(12) 0.0419(12) 0.0338(10) 0.0000(9) -0.0015(9) 0.0001(10)
O9B 0.0610(12) 0.0444(10) 0.0619(11) 0.0019(9) 0.0173(10) -0.0031(9)
C1A 0.0403(12) 0.0394(12) 0.0382(11) 0.0021(10) 0.0006(10) 0.0002(10)
C8 0.0384(12) 0.0416(12) 0.0370(11) 0.0004(10) -0.0021(10) -0.0001(11)
C1B 0.0387(12) 0.0447(12) 0.0299(10) -0.0022(9) -0.0017(9) 0.0019(10)
C2A 0.0466(14) 0.0439(13) 0.0429(13) 0.0023(10) 0.0019(11) -0.0053(11)
O9A 0.0543(11) 0.0782(14) 0.0359(9) 0.0066(9) -0.0039(8) -0.0018(11)
C2B 0.0426(13) 0.0465(13) 0.0370(11) -0.0011(10) -0.0013(10) 0.0013(11)
C6B 0.0525(15) 0.0462(14) 0.0402(12) 0.0021(11) -0.0016(12) 0.0030(13)
N12 0.0649(16) 0.0684(16) 0.0659(15) 0.0219(13) 0.0089(13) 0.0182(14)
C6A 0.0415(14) 0.0541(15) 0.0509(15) 0.0029(13) -0.0004(12) -0.0021(12)
C3A 0.0637(19) 0.0537(16) 0.0482(15) -0.0028(13) 0.0153(14) -0.0062(15)
C3B 0.0471(15) 0.0637(18) 0.0436(13) 0.0005(13) 0.0074(12) 0.0011(14)
C4B 0.0541(17) 0.075(2) 0.0420(13) -0.0032(14) 0.0076(13) 0.0185(16)
C11 0.0458(14) 0.0512(14) 0.0390(12) 0.0028(11) 0.0069(11) 0.0023(12)
C4A 0.0533(18) 0.0604(18) 0.076(2) -0.0011(16) 0.0266(17) -0.0020(15)
C10A 0.080(3) 0.086(3) 0.0396(14) 0.0116(16) -0.0112(16) -0.016(2)
C5A 0.0417(15) 0.0655(19) 0.075(2) 0.0048(16) 0.0073(15) 0.0003(15)
C5B 0.0619(18) 0.0556(17) 0.0473(14) -0.0037(13) 0.0001(13) 0.0186(15)
C10B 0.081(3) 0.0507(17) 0.0566(18) 0.0080(14) 0.0093(18) -0.0069(17)

loop_
_atom_type_symbol
_atom_type_description
_atom_type_scat_dispersion_real
_atom_type_scat_dispersion_imag
_atom_type_scat_source
C C 0.0033 0.0016 'International Tables Vol C Tables 4.2.6.8 and 6.1.1.4'
H H 0.0000 0.0000 'International Tables Vol C Tables 4.2.6.8 and 6.1.1.4'
N N 0.0061 0.0033 'International Tables Vol C Tables 4.2.6.8 and 6.1.1.4'
O O 0.0106 0.0060 'International Tables Vol C Tables 4.2.6.8 and 6.1.1.4'

loop_
_geom_angle_atom_site_label_1
_geom_angle_atom_site_label_2
_geom_angle_atom_site_label_3
_geom_angle
_geom_angle_site_symmetry_1
_geom_angle_site_symmetry_3
_geom_angle_publ_flag
C8 C7 C11 119.9(2) . . ?
C8 C7 C1B 122.7(2) . . ?
C11 C7 C1B 117.5(2) . . ?
C2B O9B C10B 118.5(2) . . ?
C6A C1A C2A 118.1(2) . . ?
C6A C1A C8 123.2(2) . . ?
C2A C1A C8 118.7(2) . . ?
C7 C8 C1A 127.4(2) . . ?
C7 C8 H8 114.7(14) . . ?
C1A C8 H8 117.8(14) . . ?
C6B C1B C2B 118.0(2) . . ?
C6B C1B C7 120.2(2) . . ?
C2B C1B C7 121.7(2) . . ?
O9A C2A C3A 124.7(2) . . ?
O9A C2A C1A 114.7(2) . . ?
C3A C2A C1A 120.6(3) . . ?
C2A O9A C10A 117.3(2) . . ?
O9B C2B C3B 124.0(2) . . ?
O9B C2B C1B 115.6(2) . . ?
C3B C2B C1B 120.3(2) . . ?
C5B C6B C1B 121.6(3) . . ?
C5B C6B H6B 120.7(16) . . ?
C1B C6B H6B 117.7(16) . . ?
C5A C6A C1A 121.3(3) . . ?
C5A C6A H6A 119.9(18) . . ?
C1A C6A H6A 118.8(18) . . ?
C4A C3A C2A 119.4(3) . . ?
C4A C3A H3A 123.1(19) . . ?
C2A C3A H3A 117.5(19) . . ?
C4B C3B C2B 120.0(3) . . ?
C4B C3B H3B 121.9(18) . . ?
C2B C3B H3B 118.1(18) . . ?
C5B C4B C3B 120.7(3) . . ?
C5B C4B H4B 119.5(19) . . ?
C3B C4B H4B 119.8(19) . . ?
N12 C11 C7 178.7(3) . . ?
C5A C4A C3A 121.5(3) . . ?
C5A C4A H4A 121.2(18) . . ?
C3A C4A H4A 117.3(18) . . ?
O9A C10A 10A1 110(2) . . ?
O9A C10A 10A2 104(2) . . ?
10A1 C10A 10A2 115(3) . . ?
O9A C10A 10A3 110.5(19) . . ?
10A1 C10A 10A3 112(3) . . ?
10A2 C10A 10A3 105(3) . . ?
C4A C5A C6A 119.2(3) . . ?
C4A C5A H5A 119(2) . . ?
C6A C5A H5A 121(2) . . ?
C4B C5B C6B 119.4(3) . . ?
C4B C5B H5B 122.4(19) . . ?
C6B C5B H5B 118.1(19) . . ?
O9B C10B 10B1 108(2) . . ?
O9B C10B 10B2 110(2) . . ?
10B1 C10B 10B2 108(3) . . ?
O9B C10B 10B3 107.5(18) . . ?
10B1 C10B 10B3 112(3) . . ?
10B2 C10B 10B3 112(3) . . ?

loop_
_geom_bond_atom_site_label_1
_geom_bond_atom_site_label_2
_geom_bond_distance
_geom_bond_site_symmetry_2
_geom_bond_publ_flag
C7 C8 1.353(3) . ?
C7 C11 1.436(3) . ?
C7 C1B 1.487(3) . ?
O9B C2B 1.363(3) . ?
O9B C10B 1.421(3) . ?
C1A C6A 1.395(4) . ?
C1A C2A 1.406(3) . ?
C1A C8 1.458(3) . ?
C8 H8 0.99(3) . ?
C1B C6B 1.392(3) . ?
C1B C2B 1.400(3) . ?
C2A O9A 1.362(3) . ?
C2A C3A 1.386(4) . ?
O9A C10A 1.425(3) . ?
C2B C3B 1.387(4) . ?
C6B C5B 1.383(4) . ?
C6B H6B 0.95(3) . ?
N12 C11 1.142(3) . ?
C6A C5A 1.381(4) . ?
C6A H6A 0.98(3) . ?
C3A C4A 1.377(4) . ?
C3A H3A 0.98(3) . ?
C3B C4B 1.383(4) . ?
C3B H3B 0.96(3) . ?
C4B C5B 1.370(4) . ?
C4B H4B 0.98(3) . ?
C4A C5A 1.376(5) . ?
C4A H4A 0.97(3) . ?
C10A 10A1 1.02(4) . ?
C10A 10A2 1.00(4) . ?
C10A 10A3 1.00(3) . ?
C5A H5A 1.00(4) . ?
C5B H5B 0.96(3) . ?
C10B 10B1 1.02(4) . ?
C10B 10B2 0.96(3) . ?
C10B 10B3 1.01(3) . ?

loop_
_cod_related_entry_id
_cod_related_entry_database
_cod_related_entry_code
1 ChemSpider 15603662
